data_7713432
loop_
_publ_author_name
'Hoque, Anamika'
'Islam, Md Sanaul'
'Khan, Samim'
'Datta, Basudeb'
'Zangrando, Ennio'
'Kole, Goutam Kumar'
'Alam, Md Akhtarul'

_publ_section_title
;
 Crystallographic elucidation of an aluminium-bound amido Schiff base
 chemosensor: a selective turn-on fluorescent chemosensor for
 Al<sup>3+</sup> ions.
;
_journal_name_full 'Dalton transactions (Cambridge, England : 2003)'
_journal_paper_doi 10.1039/d3dt01512b
_journal_year 2023
_chemical_formula_moiety 'C81 H66 Al2 N11 Na O11, C3 H7 N O, 2(H2 O)'
_chemical_formula_sum 'C84 H77 Al2 N12 Na O14'
_chemical_formula_weight 1555.52
_space_group_crystal_system triclinic
_space_group_IT_number 2
_space_group_name_Hall '-P 1'
_space_group_name_H-M_alt 'P -1'
_atom_sites_solution_hydrogens mixed
_audit_creation_method SHELXL-2019/2
_audit_update_record
;
2023-06-13 deposited with the CCDC.	2023-06-28 downloaded from the CCDC.
;
_cell_angle_alpha 81.9980(10)
_cell_angle_beta 69.6640(10)
_cell_angle_gamma 75.2180(10)
_cell_formula_units_Z 2
_cell_length_a 14.5165(4)
_cell_length_b 16.0763(5)
_cell_length_c 18.1614(5)
_cell_measurement_reflns_used 8305
_cell_measurement_temperature 273(2)
_cell_measurement_theta_max 24.67
_cell_measurement_theta_min 1.98
_cell_volume 3836.68(19)
_computing_cell_refinement 'Bruker SAINT'
_computing_data_collection 'Bruker APEX2'
_computing_data_reduction 'Bruker SAINT'
_computing_structure_refinement 'SHELXL-2019/2 (Sheldrick, 2019)'
_computing_structure_solution 'SHELXT 2014/5 (Sheldrick, 2014)'
_diffrn_ambient_temperature 273(2)
_diffrn_measured_fraction_theta_full 0.998
_diffrn_measured_fraction_theta_max 0.998
_diffrn_measurement_device_type 'BRUKER SMART APEX CCD DIFFRACTOMETER'
_diffrn_measurement_method 'OMEGA-PHI SCAN'
_diffrn_radiation_monochromator graphite
_diffrn_radiation_source 'fine-focus sealed tube'
_diffrn_radiation_type MoK\a
_diffrn_radiation_wavelength 0.71073
_diffrn_reflns_av_R_equivalents 0.0781
_diffrn_reflns_av_unetI/netI 0.0517
_diffrn_reflns_Laue_measured_fraction_full 0.998
_diffrn_reflns_Laue_measured_fraction_max 0.998
_diffrn_reflns_limit_h_max 17
_diffrn_reflns_limit_h_min -17
_diffrn_reflns_limit_k_max 19
_diffrn_reflns_limit_k_min -19
_diffrn_reflns_limit_l_max 22
_diffrn_reflns_limit_l_min -22
_diffrn_reflns_number 117151
_diffrn_reflns_point_group_measured_fraction_full 0.998
_diffrn_reflns_point_group_measured_fraction_max 0.998
_diffrn_reflns_theta_full 25.242
_diffrn_reflns_theta_max 25.682
_diffrn_reflns_theta_min 1.727
_exptl_absorpt_coefficient_mu 0.119
_exptl_absorpt_correction_T_max 0.920
_exptl_absorpt_correction_T_min 0.752
_exptl_absorpt_correction_type multi-scan
_exptl_absorpt_process_details 'SADABS (Bruker, 2003)'
_exptl_crystal_density_diffrn 1.346
_exptl_crystal_description block
_exptl_crystal_F_000 1628
_exptl_crystal_size_max 0.320
_exptl_crystal_size_mid 0.280
_exptl_crystal_size_min 0.240
_refine_diff_density_max 1.065
_refine_diff_density_min -0.998
_refine_diff_density_rms 0.065
_refine_ls_extinction_method none
_refine_ls_goodness_of_fit_ref 1.067
_refine_ls_hydrogen_treatment constr
_refine_ls_matrix_type full
_refine_ls_number_parameters 998
_refine_ls_number_reflns 14556
_refine_ls_number_restraints 6
_refine_ls_restrained_S_all 1.070
_refine_ls_R_factor_all 0.1185
_refine_ls_R_factor_gt 0.0837
_refine_ls_shift/su_max 0.000
_refine_ls_shift/su_mean 0.000
_refine_ls_structure_factor_coef Fsqd
_refine_ls_weighting_details 'w=1/[\s^2^(Fo^2^)+(0.0863P)^2^+6.3400P] where P=(Fo^2^+2Fc^2^)/3'
_refine_ls_weighting_scheme calc
_refine_ls_wR_factor_gt 0.1996
_refine_ls_wR_factor_ref 0.2233
_reflns_Friedel_coverage 0.000
_reflns_number_gt 10229
_reflns_number_total 14556
_reflns_threshold_expression 'I > 2\s(I)'
_cod_data_source_file d3dt01512b2.cif
_cod_data_source_block shelx_CCDC1
_cod_database_code 7713432
_shelx_shelxl_version_number 2019/2
_shelx_space_group_comment
;
The symmetry employed for this shelxl refinement is uniquely defined
by the following loop, which should always be used as a source of
symmetry information in preference to the above space-group names.
They are only intended as comments.
;

loop_
_space_group_symop_operation_xyz
'x, y, z'
'-x, -y, -z'

loop_
_atom_site_label
_atom_site_type_symbol
_atom_site_fract_x
_atom_site_fract_y
_atom_site_fract_z
_atom_site_U_iso_or_equiv
_atom_site_adp_type
_atom_site_occupancy
_atom_site_site_symmetry_order
_atom_site_calc_flag
_atom_site_refinement_flags_posn
_atom_site_refinement_flags_adp
_atom_site_refinement_flags_occupancy
_atom_site_disorder_assembly
_atom_site_disorder_group
Al1 Al 0.64179(8) 0.28316(7) 0.62859(6) 0.0304(3) Uani 1 1 d . . . . .
Al2 Al 0.72833(8) 0.33691(7) 0.90888(7) 0.0327(3) Uani 1 1 d . . . . .
O1 O 0.68225(19) 0.30447(16) 0.51871(14) 0.0387(6) Uani 1 1 d . . . . .
O2 O 0.62327(19) 0.23209(16) 0.73234(14) 0.0370(6) Uani 1 1 d . . . . .
O3 O 0.63160(18) 0.27342(15) 0.90542(15) 0.0347(6) Uani 1 1 d . . . . .
O4 O 0.79100(19) 0.41857(16) 0.91827(17) 0.0420(6) Uani 1 1 d . . . . .
O5 O 0.53835(18) 0.24209(17) 0.61902(16) 0.0405(6) Uani 1 1 d . . . . .
O6 O 0.72469(18) 0.35142(16) 0.63742(15) 0.0378(6) Uani 1 1 d . . . . .
O7 O 0.78032(19) 0.34559(16) 0.79865(15) 0.0386(6) Uani 1 1 d . . . . .
O8 O 0.6955(2) 0.31059(16) 1.01576(15) 0.0412(6) Uani 1 1 d . . . . .
N1 N 0.7522(2) 0.17798(19) 0.60884(17) 0.0341(7) Uani 1 1 d . . . . .
N2 N 0.7545(2) 0.1223(2) 0.67485(18) 0.0401(8) Uani 1 1 d . . . . .
N3 N 0.5306(2) 0.40210(19) 0.90274(19) 0.0368(7) Uani 1 1 d . . . . .
H3N H 0.481669 0.444720 0.894383 0.044 Uiso 1 1 d R U . . .
N4 N 0.6090(2) 0.43174(18) 0.90930(18) 0.0329(7) Uani 1 1 d . . . . .
N5 N 0.5396(2) 0.38851(19) 0.67191(17) 0.0331(7) Uani 1 1 d . . . . .
N6 N 0.5796(2) 0.45180(19) 0.68833(19) 0.0380(7) Uani 1 1 d . . . . .
N7 N 0.8973(2) 0.2229(2) 0.81203(19) 0.0404(8) Uani 1 1 d . . . . .
N8 N 0.8350(2) 0.23178(19) 0.89011(18) 0.0345(7) Uani 1 1 d . . . . .
C1 C 0.7728(3) 0.2840(2) 0.4657(2) 0.0361(8) Uani 1 1 d . . . . .
C2 C 0.7941(4) 0.3362(3) 0.3948(2) 0.0503(11) Uani 1 1 d . . . . .
H2 H 0.745130 0.383775 0.387657 0.060 Uiso 1 1 calc R U . . .
C3 C 0.8846(4) 0.3180(3) 0.3372(2) 0.0528(11) Uani 1 1 d . . . . .
H3 H 0.896860 0.354522 0.292177 0.063 Uiso 1 1 calc R U . . .
C4 C 0.9605(3) 0.2455(3) 0.3435(2) 0.0459(10) Uani 1 1 d . . . . .
C5 C 1.0550(4) 0.2250(3) 0.2828(3) 0.0566(12) Uani 1 1 d . . . . .
H5 H 1.067697 0.260882 0.237309 0.068 Uiso 1 1 calc R U . . .
C6 C 1.1266(4) 0.1549(3) 0.2893(3) 0.0618(13) Uani 1 1 d . . . . .
H6 H 1.187971 0.143366 0.249011 0.074 Uiso 1 1 calc R U . . .
C7 C 1.1086(4) 0.0999(3) 0.3565(3) 0.0614(13) Uani 1 1 d . . . . .
H7 H 1.157524 0.050889 0.360488 0.074 Uiso 1 1 calc R U . . .
C8 C 1.0192(3) 0.1175(3) 0.4166(3) 0.0523(11) Uani 1 1 d . . . . .
H8 H 1.008880 0.080428 0.461422 0.063 Uiso 1 1 calc R U . . .
C9 C 0.9420(3) 0.1903(2) 0.4125(2) 0.0413(9) Uani 1 1 d . . . . .
C10 C 0.8463(3) 0.2121(2) 0.4751(2) 0.0362(8) Uani 1 1 d . . . . .
C11 C 0.8299(3) 0.1598(2) 0.5471(2) 0.0379(9) Uani 1 1 d . . . . .
H11 H 0.878262 0.109763 0.549417 0.045 Uiso 1 1 calc R U . . .
C12 C 0.6845(3) 0.1587(2) 0.7366(2) 0.0324(8) Uani 1 1 d . . . . .
C13 C 0.6780(3) 0.1113(2) 0.8137(2) 0.0328(8) Uani 1 1 d . . . . .
C14 C 0.7631(3) 0.0492(2) 0.8197(2) 0.0410(9) Uani 1 1 d . . . . .
H14 H 0.820924 0.039842 0.775899 0.049 Uiso 1 1 calc R U . . .
C15 C 0.7632(3) 0.0020(3) 0.8887(3) 0.0481(10) Uani 1 1 d . . . . .
H15 H 0.820665 -0.038211 0.891732 0.058 Uiso 1 1 calc R U . . .
C16 C 0.6772(4) 0.0148(3) 0.9536(3) 0.0497(11) Uani 1 1 d . . . . .
H16 H 0.676344 -0.017108 1.000578 0.060 Uiso 1 1 calc R U . . .
C17 C 0.5924(3) 0.0752(2) 0.9486(2) 0.0432(10) Uani 1 1 d . . . . .
H17 H 0.534264 0.082468 0.992241 0.052 Uiso 1 1 calc R U . . .
C18 C 0.5917(3) 0.1255(2) 0.8797(2) 0.0337(8) Uani 1 1 d . . . . .
C19 C 0.4945(3) 0.1875(2) 0.8801(2) 0.0348(8) Uani 1 1 d . . . . .
C20 C 0.4199(3) 0.1541(3) 0.8724(2) 0.0463(10) Uani 1 1 d . . . . .
H20 H 0.433764 0.095903 0.863597 0.056 Uiso 1 1 calc R U . . .
C21 C 0.3259(3) 0.2036(3) 0.8772(3) 0.0545(12) Uani 1 1 d . . . . .
H21 H 0.277788 0.179034 0.870849 0.065 Uiso 1 1 calc R U . . .
C22 C 0.3029(3) 0.2898(3) 0.8914(2) 0.0473(10) Uani 1 1 d . . . . .
H22 H 0.239048 0.323429 0.895603 0.057 Uiso 1 1 calc R U . . .
C23 C 0.3760(3) 0.3258(3) 0.8995(2) 0.0392(9) Uani 1 1 d . . . . .
H23 H 0.360651 0.383933 0.908985 0.047 Uiso 1 1 calc R U . . .
C24 C 0.4721(3) 0.2761(2) 0.8935(2) 0.0320(8) Uani 1 1 d . . . . .
C25 C 0.5487(3) 0.3162(2) 0.9005(2) 0.0314(8) Uani 1 1 d . . . . .
C26 C 0.6010(3) 0.5142(2) 0.9053(2) 0.0345(8) Uani 1 1 d . . . . .
H26 H 0.541838 0.550029 0.900326 0.041 Uiso 1 1 calc R U . . .
C27 C 0.6773(3) 0.5533(2) 0.9082(2) 0.0327(8) Uani 1 1 d . . . . .
C28 C 0.6600(3) 0.6467(2) 0.9030(2) 0.0356(8) Uani 1 1 d . . . . .
C29 C 0.5699(3) 0.7016(2) 0.8985(2) 0.0437(10) Uani 1 1 d . . . . .
H29 H 0.517052 0.678091 0.899800 0.052 Uiso 1 1 calc R U . . .
C30 C 0.5579(3) 0.7900(3) 0.8922(3) 0.0506(11) Uani 1 1 d . . . . .
H30 H 0.497802 0.825084 0.888367 0.061 Uiso 1 1 calc R U . . .
C31 C 0.6349(3) 0.8273(3) 0.8915(3) 0.0504(11) Uani 1 1 d . . . . .
H31 H 0.626675 0.886867 0.886889 0.060 Uiso 1 1 calc R U . . .
C32 C 0.7219(3) 0.7758(3) 0.8976(2) 0.0451(10) Uani 1 1 d . . . . .
H32 H 0.772613 0.800907 0.898367 0.054 Uiso 1 1 calc R U . . .
C33 C 0.7380(3) 0.6851(2) 0.9027(2) 0.0374(9) Uani 1 1 d . . . . .
C34 C 0.8292(3) 0.6314(3) 0.9087(2) 0.0434(10) Uani 1 1 d . . . . .
H34 H 0.879858 0.656559 0.909311 0.052 Uiso 1 1 calc R U . . .
C35 C 0.8449(3) 0.5447(3) 0.9135(2) 0.0448(10) Uani 1 1 d . . . . .
H35 H 0.906021 0.511664 0.917116 0.054 Uiso 1 1 calc R U . . .
C36 C 0.7696(3) 0.5028(2) 0.9131(2) 0.0359(8) Uani 1 1 d . . . . .
C37 C 0.4397(3) 0.2646(3) 0.6502(2) 0.0383(9) Uani 1 1 d . . . . .
C38 C 0.3827(3) 0.2074(3) 0.6434(3) 0.0504(11) Uani 1 1 d . . . . .
H38 H 0.416197 0.156026 0.618840 0.061 Uiso 1 1 calc R U . . .
C39 C 0.2812(3) 0.2265(3) 0.6719(3) 0.0532(11) Uani 1 1 d . . . . .
H39 H 0.246487 0.187684 0.666511 0.064 Uiso 1 1 calc R U . . .
C40 C 0.2260(3) 0.3034(3) 0.7095(2) 0.0465(10) Uani 1 1 d . . . . .
C41 C 0.1195(3) 0.3219(4) 0.7401(3) 0.0603(13) Uani 1 1 d . . . . .
H41 H 0.085378 0.281862 0.736166 0.072 Uiso 1 1 calc R U . . .
C42 C 0.0660(3) 0.3965(4) 0.7751(3) 0.0647(14) Uani 1 1 d . . . . .
H42 H -0.004020 0.407662 0.795372 0.078 Uiso 1 1 calc R U . . .
C43 C 0.1182(3) 0.4558(3) 0.7799(3) 0.0611(13) Uani 1 1 d . . . . .
H43 H 0.081945 0.507708 0.802778 0.073 Uiso 1 1 calc R U . . .
C44 C 0.2206(3) 0.4405(3) 0.7523(3) 0.0525(11) Uani 1 1 d . . . . .
H44 H 0.252714 0.481703 0.757082 0.063 Uiso 1 1 calc R U . . .
C45 C 0.2792(3) 0.3630(3) 0.7165(2) 0.0398(9) Uani 1 1 d . . . . .
C46 C 0.3884(3) 0.3419(2) 0.6872(2) 0.0362(8) Uani 1 1 d . . . . .
C47 C 0.4434(3) 0.4006(2) 0.6964(2) 0.0392(9) Uani 1 1 d . . . . .
H47 H 0.406345 0.450761 0.721989 0.047 Uiso 1 1 calc R U . . .
C48 C 0.6779(3) 0.4245(2) 0.6677(2) 0.0339(8) Uani 1 1 d . . . . .
C49 C 0.7391(3) 0.4815(2) 0.6769(2) 0.0365(9) Uani 1 1 d . . . . .
C50 C 0.6922(4) 0.5665(3) 0.6982(2) 0.0479(10) Uani 1 1 d . . . . .
H50 H 0.623050 0.585442 0.708328 0.058 Uiso 1 1 calc R U . . .
C51 C 0.7466(4) 0.6223(3) 0.7045(3) 0.0590(13) Uani 1 1 d . . . . .
H51 H 0.713995 0.678236 0.719077 0.071 Uiso 1 1 calc R U . . .
C52 C 0.8473(4) 0.5961(3) 0.6895(3) 0.0676(15) Uani 1 1 d . . . . .
H52 H 0.884011 0.634082 0.693285 0.081 Uiso 1 1 calc R U . . .
C53 C 0.8954(4) 0.5126(3) 0.6686(3) 0.0577(12) Uani 1 1 d . . . . .
H53 H 0.964711 0.495408 0.658159 0.069 Uiso 1 1 calc R U . . .
C54 C 0.8431(3) 0.4535(3) 0.6626(2) 0.0396(9) Uani 1 1 d . . . . .
C55 C 0.9059(3) 0.3671(3) 0.6352(2) 0.0398(9) Uani 1 1 d . . . . .
C56 C 0.9660(3) 0.3648(3) 0.5560(3) 0.0543(11) Uani 1 1 d . . . . .
H56 H 0.961520 0.415124 0.523953 0.065 Uiso 1 1 calc R U . . .
C57 C 1.0316(4) 0.2908(4) 0.5239(3) 0.0666(14) Uani 1 1 d . . . . .
H57 H 1.069940 0.291159 0.470854 0.080 Uiso 1 1 calc R U . . .
C58 C 1.0399(4) 0.2163(4) 0.5709(3) 0.0649(14) Uani 1 1 d . . . . .
H58 H 1.084059 0.165864 0.549744 0.078 Uiso 1 1 calc R U . . .
C59 C 0.9824(3) 0.2166(3) 0.6496(3) 0.0509(11) Uani 1 1 d . . . . .
H59 H 0.988141 0.165842 0.680937 0.061 Uiso 1 1 calc R U . . .
C60 C 0.9159(3) 0.2913(3) 0.6831(2) 0.0387(9) Uani 1 1 d . . . . .
C61 C 0.8605(3) 0.2870(2) 0.7690(2) 0.0357(8) Uani 1 1 d . . . . .
C62 C 0.8463(3) 0.1661(2) 0.9385(2) 0.0403(9) Uani 1 1 d . . . . .
H62 H 0.895720 0.117480 0.919224 0.048 Uiso 1 1 calc R U . . .
C63 C 0.7870(3) 0.1638(2) 1.0206(2) 0.0392(9) Uani 1 1 d . . . . .
C64 C 0.8010(3) 0.0843(3) 1.0684(3) 0.0452(10) Uani 1 1 d . . . . .
C65 C 0.8710(4) 0.0084(3) 1.0388(3) 0.0575(12) Uani 1 1 d . . . . .
H65 H 0.910706 0.007885 0.986112 0.069 Uiso 1 1 calc R U . . .
C66 C 0.8816(5) -0.0652(3) 1.0870(4) 0.0735(16) Uani 1 1 d . . . . .
H66 H 0.929636 -0.114157 1.066484 0.088 Uiso 1 1 calc R U . . .
C67 C 0.8223(5) -0.0679(4) 1.1654(4) 0.0785(17) Uani 1 1 d . . . . .
H67 H 0.829768 -0.118227 1.196984 0.094 Uiso 1 1 calc R U . . .
C68 C 0.7540(5) 0.0030(4) 1.1952(3) 0.0691(15) Uani 1 1 d . . . . .
H68 H 0.713448 0.000828 1.247597 0.083 Uiso 1 1 calc R U . . .
C69 C 0.7418(4) 0.0812(3) 1.1489(3) 0.0539(12) Uani 1 1 d . . . . .
C70 C 0.6729(4) 0.1570(3) 1.1815(3) 0.0595(12) Uani 1 1 d . . . . .
H70 H 0.634937 0.155702 1.234554 0.071 Uiso 1 1 calc R U . . .
C71 C 0.6610(3) 0.2312(3) 1.1370(3) 0.0510(11) Uani 1 1 d . . . . .
H71 H 0.616452 0.280286 1.160591 0.061 Uiso 1 1 calc R U . . .
C72 C 0.7149(3) 0.2361(3) 1.0552(2) 0.0398(9) Uani 1 1 d . . . . .
O9 O 0.5984(4) 0.0639(3) 0.5331(3) 0.1008(15) Uani 1 1 d . . . . .
N9 N 0.5912(5) -0.0404(4) 0.6301(4) 0.1038(18) Uani 1 1 d . . . . .
C81 C 0.6031(5) 0.0348(4) 0.6000(5) 0.096(2) Uani 1 1 d . . . . .
H81 H 0.616027 0.070350 0.629818 0.115 Uiso 1 1 calc R U . . .
C82 C 0.5701(14) -0.0981(9) 0.5901(9) 0.275(8) Uani 1 1 d . U . . .
H82A H 0.559468 -0.149037 0.623358 0.412 Uiso 1 1 calc R U . . .
H82B H 0.625852 -0.113311 0.543063 0.412 Uiso 1 1 calc R U . . .
H82C H 0.510533 -0.071362 0.576567 0.412 Uiso 1 1 calc R U . . .
C83 C 0.5938(8) -0.0641(7) 0.7090(6) 0.174(5) Uani 1 1 d . . . . .
H83A H 0.631202 -0.029896 0.721554 0.261 Uiso 1 1 calc R U . . .
H83B H 0.625681 -0.123953 0.712674 0.261 Uiso 1 1 calc R U . . .
H83C H 0.526273 -0.054141 0.745308 0.261 Uiso 1 1 calc R U . . .
O10 O 0.4622(4) 0.2905(3) 0.4465(3) 0.0983(14) Uani 1 1 d . . . . .
N10 N 0.3361(4) 0.4040(3) 0.4974(3) 0.0765(13) Uani 1 1 d . . . . .
C84 C 0.3717(6) 0.3277(4) 0.4708(4) 0.0913(19) Uani 1 1 d . . . . .
H84 H 0.325150 0.297781 0.469763 0.110 Uiso 1 1 calc R U . . .
C85 C 0.2319(5) 0.4455(5) 0.5247(4) 0.115(3) Uani 1 1 d . . . . .
H85A H 0.192545 0.408900 0.518305 0.172 Uiso 1 1 calc R U . . .
H85B H 0.220760 0.499009 0.494789 0.172 Uiso 1 1 calc R U . . .
H85C H 0.212271 0.456381 0.579266 0.172 Uiso 1 1 calc R U . . .
C86 C 0.4059(6) 0.4540(4) 0.5008(4) 0.105(2) Uani 1 1 d . . . . .
H86B H 0.473927 0.423993 0.475594 0.158 Uiso 1 1 calc R U . . .
H86A H 0.396475 0.461174 0.554669 0.158 Uiso 1 1 calc R U . . .
H86C H 0.392918 0.509448 0.474187 0.158 Uiso 1 1 calc R U . . .
O11 O 0.7013(3) 0.1711(3) 0.3634(2) 0.0942(13) Uani 1 1 d . . . . .
N11 N 0.8468(4) 0.0688(4) 0.3193(3) 0.0849(15) Uani 1 1 d . . . . .
C87 C 0.7853(5) 0.1455(5) 0.3155(4) 0.0795(17) Uani 1 1 d . . . . .
H87 H 0.807868 0.183008 0.272944 0.095 Uiso 1 1 calc R U . . .
C88 C 0.9440(5) 0.0454(5) 0.2581(5) 0.115(3) Uani 1 1 d . . . . .
H88A H 0.997059 0.039796 0.279682 0.173 Uiso 1 1 calc R U . . .
H88B H 0.949555 0.089306 0.216151 0.173 Uiso 1 1 calc R U . . .
H88C H 0.949344 -0.008497 0.238012 0.173 Uiso 1 1 calc R U . . .
C89 C 0.8185(7) 0.0092(5) 0.3836(5) 0.132(3) Uani 1 1 d . . . . .
H89A H 0.823073 -0.044885 0.364253 0.199 Uiso 1 1 calc R U . . .
H89B H 0.750435 0.031051 0.415942 0.199 Uiso 1 1 calc R U . . .
H89C H 0.862754 0.000919 0.414090 0.199 Uiso 1 1 calc R U . . .
Na Na 0.59407(14) 0.20753(12) 0.48346(11) 0.0591(5) Uani 1 1 d . . . . .
O12 O 0.9922(9) 0.8273(6) 0.8909(7) 0.150 Uiso 0.5 1 d G U P A 1
N12 N 1.0492(6) 0.6946(5) 0.9414(5) 0.162(3) Uiso 0.5 1 d G . P A 1
C90 C 1.0504(7) 0.7551(6) 0.8839(5) 0.135(7) Uiso 0.5 1 d G . P A 1
H90 H 1.098234 0.742667 0.834850 0.162 Uiso 0.5 1 calc R U P A 1
C91 C 1.1213(9) 0.6126(6) 0.9294(8) 0.098(4) Uiso 0.5 1 d G . P A 1
H91A H 1.108640 0.577299 0.977455 0.147 Uiso 0.5 1 calc R U P A 1
H91B H 1.114665 0.584016 0.889024 0.147 Uiso 0.5 1 calc R U P A 1
H91C H 1.188343 0.621968 0.913648 0.147 Uiso 0.5 1 calc R U P A 1
C92 C 0.9763(10) 0.7092(8) 1.0193(5) 0.118(5) Uiso 0.5 1 d G . P A 1
H92A H 0.986288 0.658868 1.053387 0.177 Uiso 0.5 1 calc R U P A 1
H92B H 0.984954 0.757569 1.039834 0.177 Uiso 0.5 1 calc R U P A 1
H92C H 0.909412 0.720850 1.016375 0.177 Uiso 0.5 1 calc R U P A 1
O13 O 0.9356(9) 0.8222(6) 0.9454(7) 0.150 Uiso 0.5 1 d G U P B 2
N13 N 1.0526(7) 0.6962(6) 0.9369(5) 0.162(3) Uiso 0.5 1 d G . P B 2
C100 C 1.0120(8) 0.7707(6) 0.9076(5) 0.132(6) Uiso 0.5 1 d G . P B 2
H100 H 1.042629 0.785720 0.854936 0.158 Uiso 0.5 1 calc R U P B 2
C101 C 1.1434(10) 0.6405(9) 0.8897(8) 0.142(7) Uiso 0.5 1 d G . P B 2
H10A H 1.161332 0.589693 0.920888 0.214 Uiso 0.5 1 calc R U P B 2
H10B H 1.131684 0.624427 0.845273 0.214 Uiso 0.5 1 calc R U P B 2
H10C H 1.197266 0.670479 0.871598 0.214 Uiso 0.5 1 calc R U P B 2
C102 C 1.0084(10) 0.6683(7) 1.0184(6) 0.102(4) Uiso 0.5 1 d G . P B 2
H10D H 1.047423 0.613189 1.029479 0.153 Uiso 0.5 1 calc R U P B 2
H10E H 1.007894 0.709556 1.052081 0.153 Uiso 0.5 1 calc R U P B 2
H10F H 0.940580 0.663852 1.027417 0.153 Uiso 0.5 1 calc R U P B 2
O1W O 0.3742(3) 0.5438(2) 0.8849(2) 0.0701(10) Uani 1 1 d . . . . .
H11W H 0.360235 0.582430 0.916906 0.105 Uiso 1 1 d R U . . .
H12W H 0.401699 0.545344 0.833729 0.105 Uiso 1 1 d R U . . .
O2W O 0.4195(4) 0.6092(3) 0.7233(3) 0.1254(19) Uani 1 1 d . . . . .
H21W H 0.453158 0.567815 0.687549 0.188 Uiso 1 1 d R U . . .
H22W H 0.409874 0.655145 0.689930 0.188 Uiso 1 1 d R U . . .

loop_
_atom_site_aniso_label
_atom_site_aniso_U_11
_atom_site_aniso_U_22
_atom_site_aniso_U_33
_atom_site_aniso_U_23
_atom_site_aniso_U_13
_atom_site_aniso_U_12
Al1 0.0262(5) 0.0348(6) 0.0292(6) -0.0049(4) -0.0054(4) -0.0083(4)
Al2 0.0287(6) 0.0324(5) 0.0382(6) -0.0013(5) -0.0119(5) -0.0078(4)
O1 0.0382(15) 0.0430(14) 0.0306(14) -0.0009(11) -0.0076(12) -0.0073(12)
O2 0.0352(14) 0.0385(14) 0.0279(13) -0.0020(11) -0.0013(11) -0.0043(11)
O3 0.0282(13) 0.0338(13) 0.0451(15) -0.0047(11) -0.0135(12) -0.0086(11)
O4 0.0346(14) 0.0360(14) 0.0605(18) -0.0022(13) -0.0220(13) -0.0081(11)
O5 0.0282(14) 0.0469(15) 0.0469(16) -0.0131(13) -0.0071(12) -0.0109(12)
O6 0.0301(14) 0.0397(14) 0.0456(16) -0.0090(12) -0.0098(12) -0.0111(11)
O7 0.0330(14) 0.0387(14) 0.0375(15) 0.0011(12) -0.0078(12) -0.0038(11)
O8 0.0436(16) 0.0407(14) 0.0388(15) -0.0019(12) -0.0146(13) -0.0071(12)
N1 0.0330(17) 0.0362(16) 0.0283(16) -0.0020(13) -0.0025(13) -0.0097(13)
N2 0.0398(18) 0.0387(17) 0.0298(17) -0.0006(14) -0.0011(14) -0.0031(14)
N3 0.0286(16) 0.0329(16) 0.050(2) -0.0039(14) -0.0136(15) -0.0075(13)
N4 0.0280(16) 0.0328(16) 0.0419(18) -0.0018(13) -0.0125(14) -0.0124(13)
N5 0.0300(16) 0.0350(16) 0.0334(17) -0.0029(13) -0.0079(13) -0.0086(13)
N6 0.0315(17) 0.0378(17) 0.0435(19) -0.0086(14) -0.0077(14) -0.0088(14)
N7 0.0322(17) 0.0442(18) 0.0393(19) 0.0005(15) -0.0069(15) -0.0070(14)
N8 0.0278(16) 0.0385(17) 0.0372(18) -0.0013(14) -0.0105(14) -0.0077(13)
C1 0.037(2) 0.040(2) 0.0284(19) -0.0054(16) -0.0036(17) -0.0131(17)
C2 0.062(3) 0.045(2) 0.037(2) 0.0034(19) -0.011(2) -0.011(2)
C3 0.067(3) 0.051(3) 0.030(2) 0.0036(19) 0.001(2) -0.023(2)
C4 0.056(3) 0.047(2) 0.032(2) -0.0083(18) 0.0002(19) -0.023(2)
C5 0.066(3) 0.062(3) 0.034(2) -0.006(2) 0.008(2) -0.034(3)
C6 0.052(3) 0.071(3) 0.046(3) -0.016(2) 0.015(2) -0.022(3)
C7 0.048(3) 0.063(3) 0.053(3) -0.012(2) 0.007(2) -0.007(2)
C8 0.047(3) 0.056(3) 0.042(2) -0.005(2) 0.003(2) -0.012(2)
C9 0.044(2) 0.043(2) 0.032(2) -0.0075(17) -0.0009(18) -0.0150(18)
C10 0.038(2) 0.039(2) 0.029(2) -0.0048(16) -0.0028(16) -0.0136(17)
C11 0.034(2) 0.039(2) 0.032(2) -0.0062(16) 0.0000(17) -0.0066(16)
C12 0.0291(19) 0.0350(19) 0.032(2) -0.0019(15) -0.0049(16) -0.0122(16)
C13 0.037(2) 0.0307(18) 0.032(2) -0.0021(15) -0.0087(16) -0.0131(16)
C14 0.040(2) 0.041(2) 0.039(2) -0.0047(18) -0.0085(18) -0.0074(18)
C15 0.058(3) 0.037(2) 0.051(3) 0.0047(19) -0.023(2) -0.0091(19)
C16 0.072(3) 0.041(2) 0.039(2) 0.0097(18) -0.020(2) -0.019(2)
C17 0.053(3) 0.041(2) 0.030(2) -0.0017(17) -0.0016(18) -0.0167(19)
C18 0.042(2) 0.0313(18) 0.0300(19) -0.0036(15) -0.0056(16) -0.0188(16)
C19 0.034(2) 0.044(2) 0.0256(19) -0.0039(16) -0.0003(15) -0.0180(17)
C20 0.047(2) 0.053(2) 0.045(2) -0.0086(19) -0.010(2) -0.025(2)
C21 0.043(3) 0.078(3) 0.055(3) -0.008(2) -0.014(2) -0.034(2)
C22 0.033(2) 0.070(3) 0.040(2) -0.001(2) -0.0109(18) -0.016(2)
C23 0.033(2) 0.051(2) 0.034(2) -0.0004(17) -0.0086(17) -0.0138(18)
C24 0.0296(19) 0.0401(19) 0.0249(18) -0.0010(15) -0.0033(15) -0.0134(16)
C25 0.0267(19) 0.0386(19) 0.0271(19) -0.0017(15) -0.0043(15) -0.0106(16)
C26 0.032(2) 0.0303(18) 0.040(2) -0.0016(16) -0.0110(17) -0.0062(15)
C27 0.034(2) 0.0350(19) 0.0304(19) -0.0013(15) -0.0073(16) -0.0138(16)
C28 0.039(2) 0.0378(19) 0.0282(19) -0.0037(16) -0.0039(16) -0.0140(17)
C29 0.043(2) 0.038(2) 0.052(3) -0.0021(18) -0.014(2) -0.0138(18)
C30 0.053(3) 0.038(2) 0.058(3) -0.003(2) -0.016(2) -0.0079(19)
C31 0.057(3) 0.036(2) 0.052(3) -0.0045(19) -0.005(2) -0.018(2)
C32 0.049(3) 0.044(2) 0.043(2) -0.0019(18) -0.006(2) -0.026(2)
C33 0.040(2) 0.042(2) 0.030(2) -0.0024(16) -0.0030(17) -0.0197(17)
C34 0.037(2) 0.050(2) 0.049(2) -0.0010(19) -0.0108(19) -0.0234(19)
C35 0.034(2) 0.050(2) 0.054(3) -0.001(2) -0.0135(19) -0.0158(18)
C36 0.036(2) 0.038(2) 0.035(2) -0.0022(16) -0.0106(17) -0.0114(16)
C37 0.032(2) 0.050(2) 0.036(2) 0.0013(17) -0.0114(17) -0.0144(17)
C38 0.045(3) 0.051(2) 0.058(3) -0.011(2) -0.011(2) -0.018(2)
C39 0.044(3) 0.069(3) 0.057(3) -0.006(2) -0.017(2) -0.029(2)
C40 0.035(2) 0.064(3) 0.042(2) 0.005(2) -0.0134(19) -0.017(2)
C41 0.042(3) 0.082(3) 0.066(3) 0.007(3) -0.024(2) -0.026(3)
C42 0.032(2) 0.084(4) 0.066(3) 0.007(3) -0.011(2) -0.006(2)
C43 0.035(2) 0.063(3) 0.069(3) 0.004(2) -0.006(2) -0.002(2)
C44 0.037(2) 0.052(3) 0.060(3) 0.002(2) -0.010(2) -0.007(2)
C45 0.031(2) 0.051(2) 0.036(2) 0.0091(18) -0.0096(17) -0.0126(18)
C46 0.031(2) 0.042(2) 0.035(2) 0.0004(17) -0.0098(16) -0.0093(16)
C47 0.030(2) 0.040(2) 0.042(2) -0.0048(17) -0.0060(17) -0.0043(16)
C48 0.038(2) 0.0372(19) 0.0264(19) -0.0008(15) -0.0076(16) -0.0123(16)
C49 0.045(2) 0.041(2) 0.0279(19) 0.0031(16) -0.0120(17) -0.0189(17)
C50 0.059(3) 0.045(2) 0.045(2) -0.0012(19) -0.021(2) -0.015(2)
C51 0.091(4) 0.041(2) 0.058(3) -0.001(2) -0.031(3) -0.027(2)
C52 0.091(4) 0.062(3) 0.078(4) 0.005(3) -0.043(3) -0.047(3)
C53 0.062(3) 0.067(3) 0.063(3) 0.011(2) -0.032(3) -0.038(3)
C54 0.047(2) 0.047(2) 0.032(2) 0.0070(17) -0.0164(18) -0.0239(19)
C55 0.030(2) 0.057(2) 0.039(2) 0.0003(19) -0.0111(17) -0.0212(18)
C56 0.047(3) 0.072(3) 0.043(3) 0.005(2) -0.011(2) -0.023(2)
C57 0.050(3) 0.102(4) 0.043(3) -0.008(3) -0.002(2) -0.026(3)
C58 0.049(3) 0.084(4) 0.052(3) -0.021(3) -0.005(2) -0.004(3)
C59 0.042(2) 0.058(3) 0.050(3) -0.011(2) -0.011(2) -0.006(2)
C60 0.0237(18) 0.052(2) 0.042(2) -0.0038(18) -0.0083(17) -0.0143(17)
C61 0.0280(19) 0.039(2) 0.042(2) -0.0055(17) -0.0093(17) -0.0115(16)
C62 0.034(2) 0.035(2) 0.052(3) -0.0006(18) -0.0175(19) -0.0041(16)
C63 0.037(2) 0.042(2) 0.045(2) 0.0016(18) -0.0203(18) -0.0125(17)
C64 0.048(2) 0.046(2) 0.054(3) 0.011(2) -0.028(2) -0.023(2)
C65 0.064(3) 0.044(2) 0.069(3) 0.008(2) -0.030(3) -0.013(2)
C66 0.087(4) 0.046(3) 0.101(5) 0.014(3) -0.052(4) -0.017(3)
C67 0.111(5) 0.058(3) 0.089(4) 0.036(3) -0.060(4) -0.040(3)
C68 0.090(4) 0.068(3) 0.062(3) 0.029(3) -0.040(3) -0.037(3)
C69 0.065(3) 0.060(3) 0.051(3) 0.015(2) -0.032(2) -0.030(2)
C70 0.064(3) 0.079(3) 0.041(3) 0.009(2) -0.022(2) -0.025(3)
C71 0.052(3) 0.060(3) 0.043(2) -0.002(2) -0.018(2) -0.014(2)
C72 0.040(2) 0.046(2) 0.040(2) 0.0010(18) -0.0181(18) -0.0154(18)
O9 0.147(4) 0.073(3) 0.073(3) -0.005(2) -0.025(3) -0.022(3)
N9 0.134(5) 0.074(3) 0.112(5) 0.016(3) -0.043(4) -0.046(3)
C81 0.098(5) 0.072(4) 0.123(6) -0.009(4) -0.035(5) -0.028(4)
C82 0.398(17) 0.209(11) 0.275(14) -0.059(10) -0.102(12) -0.157(12)
C83 0.179(10) 0.241(12) 0.132(8) 0.076(8) -0.084(8) -0.097(9)
O10 0.095(3) 0.092(3) 0.110(4) -0.015(3) -0.054(3) 0.008(3)
N10 0.099(4) 0.065(3) 0.069(3) 0.003(2) -0.043(3) -0.008(3)
C84 0.108(6) 0.084(4) 0.101(5) -0.004(4) -0.062(4) -0.015(4)
C85 0.094(5) 0.134(6) 0.091(5) 0.000(4) -0.035(4) 0.022(5)
C86 0.157(7) 0.091(5) 0.089(5) 0.017(4) -0.054(5) -0.055(5)
O11 0.088(3) 0.128(4) 0.066(3) -0.037(3) -0.008(2) -0.030(3)
N11 0.086(4) 0.093(4) 0.082(4) -0.027(3) -0.020(3) -0.029(3)
C87 0.094(5) 0.100(5) 0.060(4) -0.019(3) -0.024(3) -0.041(4)
C88 0.073(4) 0.149(7) 0.122(6) -0.057(5) -0.007(4) -0.029(4)
C89 0.162(8) 0.111(6) 0.101(6) 0.006(5) -0.021(6) -0.027(6)
Na 0.0654(12) 0.0646(11) 0.0506(11) -0.0141(9) -0.0186(9) -0.0149(9)
O1W 0.065(2) 0.058(2) 0.084(3) -0.0209(18) -0.0290(19) 0.0069(17)
O2W 0.156(5) 0.094(3) 0.102(4) -0.026(3) -0.005(3) -0.027(3)

loop_
_atom_type_symbol
_atom_type_description
_atom_type_scat_dispersion_real
_atom_type_scat_dispersion_imag
_atom_type_scat_source
C C 0.0033 0.0016 'International Tables Vol C Tables 4.2.6.8 and 6.1.1.4'
H H 0.0000 0.0000 'International Tables Vol C Tables 4.2.6.8 and 6.1.1.4'
N N 0.0061 0.0033 'International Tables Vol C Tables 4.2.6.8 and 6.1.1.4'
O O 0.0106 0.0060 'International Tables Vol C Tables 4.2.6.8 and 6.1.1.4'
Al Al 0.0645 0.0514 'International Tables Vol C Tables 4.2.6.8 and 6.1.1.4'
Na Na 0.0362 0.0249 'International Tables Vol C Tables 4.2.6.8 and 6.1.1.4'

loop_
_geom_angle_atom_site_label_1
_geom_angle_atom_site_label_2
_geom_angle_atom_site_label_3
_geom_angle
_geom_angle_site_symmetry_1
_geom_angle_site_symmetry_3
_geom_angle_publ_flag
O5 Al1 O6 165.76(13) . . ?
O5 Al1 O1 86.88(12) . . ?
O6 Al1 O1 91.08(12) . . ?
O5 Al1 O2 92.31(12) . . ?
O6 Al1 O2 93.32(12) . . ?
O1 Al1 O2 164.68(12) . . ?
O5 Al1 N1 100.73(13) . . ?
O6 Al1 N1 93.19(12) . . ?
O1 Al1 N1 86.43(12) . . ?
O2 Al1 N1 78.68(12) . . ?
O5 Al1 N5 87.85(12) . . ?
O6 Al1 N5 79.08(12) . . ?
O1 Al1 N5 105.16(13) . . ?
O2 Al1 N5 90.08(12) . . ?
N1 Al1 N5 166.04(14) . . ?
O5 Al1 Na 43.36(9) . . ?
O6 Al1 Na 137.87(10) . . ?
O1 Al1 Na 47.05(9) . . ?
O2 Al1 Na 125.82(9) . . ?
N1 Al1 Na 81.52(10) . . ?
N5 Al1 Na 112.01(10) . . ?
O4 Al2 O8 89.75(13) . . ?
O4 Al2 O7 92.29(13) . . ?
O8 Al2 O7 169.62(13) . . ?
O4 Al2 N8 103.89(13) . . ?
O8 Al2 N8 89.71(13) . . ?
O7 Al2 N8 79.92(12) . . ?
O4 Al2 O3 165.64(12) . . ?
O8 Al2 O3 89.29(12) . . ?
O7 Al2 O3 91.23(12) . . ?
N8 Al2 O3 90.43(12) . . ?
O4 Al2 N4 87.85(12) . . ?
O8 Al2 N4 98.79(13) . . ?
O7 Al2 N4 91.46(12) . . ?
N8 Al2 N4 165.59(14) . . ?
O3 Al2 N4 78.14(11) . . ?
C1 O1 Al1 129.5(2) . . ?
C1 O1 Na 100.3(2) . . ?
Al1 O1 Na 99.79(11) . . ?
C12 O2 Al1 114.6(2) . . ?
C25 O3 Al2 117.7(2) . . ?
C36 O4 Al2 133.7(2) . . ?
C37 O5 Al1 132.4(2) . . ?
C37 O5 Na 113.4(2) . . ?
Al1 O5 Na 104.70(12) . . ?
C48 O6 Al1 115.3(2) . . ?
C61 O7 Al2 113.9(2) . . ?
C72 O8 Al2 130.4(2) . . ?
C11 N1 N2 114.9(3) . . ?
C11 N1 Al1 129.1(3) . . ?
N2 N1 Al1 115.2(2) . . ?
C12 N2 N1 108.1(3) . . ?
C25 N3 N4 114.2(3) . . ?
C25 N3 H3N 132.5 . . ?
N4 N3 H3N 112.6 . . ?
C26 N4 N3 118.1(3) . . ?
C26 N4 Al2 128.9(2) . . ?
N3 N4 Al2 112.4(2) . . ?
C47 N5 N6 116.4(3) . . ?
C47 N5 Al1 128.5(3) . . ?
N6 N5 Al1 114.3(2) . . ?
C48 N6 N5 108.2(3) . . ?
C61 N7 N8 107.8(3) . . ?
C62 N8 N7 116.7(3) . . ?
C62 N8 Al2 127.8(3) . . ?
N7 N8 Al2 114.9(2) . . ?
O1 C1 C10 123.2(3) . . ?
O1 C1 C2 117.9(4) . . ?
C10 C1 C2 118.8(3) . . ?
O1 C1 Na 54.39(18) . . ?
C10 C1 Na 103.3(2) . . ?
C2 C1 Na 109.5(3) . . ?
C3 C2 C1 121.1(4) . . ?
C3 C2 H2 119.5 . . ?
C1 C2 H2 119.5 . . ?
C2 C3 C4 122.1(4) . . ?
C2 C3 H3 118.9 . . ?
C4 C3 H3 118.9 . . ?
C3 C4 C9 118.9(4) . . ?
C3 C4 C5 122.5(4) . . ?
C9 C4 C5 118.6(4) . . ?
C6 C5 C4 121.8(4) . . ?
C6 C5 H5 119.1 . . ?
C4 C5 H5 119.1 . . ?
C5 C6 C7 119.9(4) . . ?
C5 C6 H6 120.0 . . ?
C7 C6 H6 120.0 . . ?
C8 C7 C6 120.3(5) . . ?
C8 C7 H7 119.9 . . ?
C6 C7 H7 119.9 . . ?
C7 C8 C9 121.8(4) . . ?
C7 C8 H8 119.1 . . ?
C9 C8 H8 119.1 . . ?
C8 C9 C4 117.6(4) . . ?
C8 C9 C10 123.9(4) . . ?
C4 C9 C10 118.6(4) . . ?
C1 C10 C11 120.7(3) . . ?
C1 C10 C9 120.4(3) . . ?
C11 C10 C9 118.8(3) . . ?
N1 C11 C10 123.9(4) . . ?
N1 C11 H11 118.0 . . ?
C10 C11 H11 118.0 . . ?
O2 C12 N2 123.1(3) . . ?
O2 C12 C13 120.4(3) . . ?
N2 C12 C13 116.5(3) . . ?
C18 C13 C14 119.0(3) . . ?
C18 C13 C12 123.1(3) . . ?
C14 C13 C12 117.9(3) . . ?
C15 C14 C13 121.6(4) . . ?
C15 C14 H14 119.2 . . ?
C13 C14 H14 119.2 . . ?
C14 C15 C16 119.5(4) . . ?
C14 C15 H15 120.3 . . ?
C16 C15 H15 120.3 . . ?
C15 C16 C17 119.7(4) . . ?
C15 C16 H16 120.1 . . ?
C17 C16 H16 120.1 . . ?
C16 C17 C18 121.7(4) . . ?
C16 C17 H17 119.2 . . ?
C18 C17 H17 119.2 . . ?
C17 C18 C13 118.5(4) . . ?
C17 C18 C19 117.2(3) . . ?
C13 C18 C19 124.2(3) . . ?
C20 C19 C24 118.0(4) . . ?
C20 C19 C18 117.5(3) . . ?
C24 C19 C18 124.4(3) . . ?
C21 C20 C19 122.5(4) . . ?
C21 C20 H20 118.7 . . ?
C19 C20 H20 118.7 . . ?
C20 C21 C22 119.8(4) . . ?
C20 C21 H21 120.1 . . ?
C22 C21 H21 120.1 . . ?
C21 C22 C23 119.4(4) . . ?
C21 C22 H22 120.3 . . ?
C23 C22 H22 120.3 . . ?
C22 C23 C24 120.9(4) . . ?
C22 C23 H23 119.5 . . ?
C24 C23 H23 119.5 . . ?
C23 C24 C19 119.3(3) . . ?
C23 C24 C25 119.9(3) . . ?
C19 C24 C25 120.9(3) . . ?
O3 C25 N3 117.3(3) . . ?
O3 C25 C24 122.7(3) . . ?
N3 C25 C24 120.0(3) . . ?
N4 C26 C27 124.0(3) . . ?
N4 C26 H26 118.0 . . ?
C27 C26 H26 118.0 . . ?
C36 C27 C26 120.8(3) . . ?
C36 C27 C28 120.0(3) . . ?
C26 C27 C28 119.2(3) . . ?
C29 C28 C33 117.7(3) . . ?
C29 C28 C27 123.5(3) . . ?
C33 C28 C27 118.8(3) . . ?
C30 C29 C28 121.3(4) . . ?
C30 C29 H29 119.4 . . ?
C28 C29 H29 119.4 . . ?
C29 C30 C31 120.7(4) . . ?
C29 C30 H30 119.6 . . ?
C31 C30 H30 119.6 . . ?
C32 C31 C30 119.2(4) . . ?
C32 C31 H31 120.4 . . ?
C30 C31 H31 120.4 . . ?
C31 C32 C33 121.9(4) . . ?
C31 C32 H32 119.0 . . ?
C33 C32 H32 119.0 . . ?
C32 C33 C34 121.9(4) . . ?
C32 C33 C28 119.1(4) . . ?
C34 C33 C28 119.0(3) . . ?
C35 C34 C33 122.1(4) . . ?
C35 C34 H34 119.0 . . ?
C33 C34 H34 119.0 . . ?
C34 C35 C36 121.3(4) . . ?
C34 C35 H35 119.4 . . ?
C36 C35 H35 119.4 . . ?
O4 C36 C27 123.9(3) . . ?
O4 C36 C35 117.2(3) . . ?
C27 C36 C35 118.9(3) . . ?
O5 C37 C46 123.8(3) . . ?
O5 C37 C38 117.3(4) . . ?
C46 C37 C38 118.8(4) . . ?
C39 C38 C37 121.2(4) . . ?
C39 C38 H38 119.4 . . ?
C37 C38 H38 119.4 . . ?
C38 C39 C40 122.1(4) . . ?
C38 C39 H39 118.9 . . ?
C40 C39 H39 118.9 . . ?
C39 C40 C41 121.5(4) . . ?
C39 C40 C45 118.8(4) . . ?
C41 C40 C45 119.8(4) . . ?
C42 C41 C40 121.7(5) . . ?
C42 C41 H41 119.2 . . ?
C40 C41 H41 119.2 . . ?
C41 C42 C43 118.4(4) . . ?
C41 C42 H42 120.8 . . ?
C43 C42 H42 120.8 . . ?
C44 C43 C42 122.1(5) . . ?
C44 C43 H43 118.9 . . ?
C42 C43 H43 118.9 . . ?
C43 C44 C45 121.2(4) . . ?
C43 C44 H44 119.4 . . ?
C45 C44 H44 119.4 . . ?
C44 C45 C40 116.8(4) . . ?
C44 C45 C46 124.0(4) . . ?
C40 C45 C46 119.2(4) . . ?
C37 C46 C47 120.5(3) . . ?
C37 C46 C45 119.8(3) . . ?
C47 C46 C45 119.7(3) . . ?
N5 C47 C46 124.6(3) . . ?
N5 C47 H47 117.7 . . ?
C46 C47 H47 117.7 . . ?
O6 C48 N6 122.9(3) . . ?
O6 C48 C49 118.0(3) . . ?
N6 C48 C49 119.0(3) . . ?
C54 C49 C50 118.9(4) . . ?
C54 C49 C48 121.8(3) . . ?
C50 C49 C48 119.3(4) . . ?
C51 C50 C49 121.2(4) . . ?
C51 C50 H50 119.4 . . ?
C49 C50 H50 119.4 . . ?
C52 C51 C50 120.3(4) . . ?
C52 C51 H51 119.9 . . ?
C50 C51 H51 119.9 . . ?
C51 C52 C53 119.7(4) . . ?
C51 C52 H52 120.1 . . ?
C53 C52 H52 120.1 . . ?
C52 C53 C54 122.0(5) . . ?
C52 C53 H53 119.0 . . ?
C54 C53 H53 119.0 . . ?
C53 C54 C49 118.0(4) . . ?
C53 C54 C55 116.0(4) . . ?
C49 C54 C55 125.9(3) . . ?
C56 C55 C60 118.0(4) . . ?
C56 C55 C54 116.1(4) . . ?
C60 C55 C54 125.6(3) . . ?
C57 C56 C55 122.3(5) . . ?
C57 C56 H56 118.9 . . ?
C55 C56 H56 118.9 . . ?
C56 C57 C58 119.4(4) . . ?
C56 C57 H57 120.3 . . ?
C58 C57 H57 120.3 . . ?
C57 C58 C59 119.7(5) . . ?
C57 C58 H58 120.1 . . ?
C59 C58 H58 120.1 . . ?
C58 C59 C60 121.5(5) . . ?
C58 C59 H59 119.3 . . ?
C60 C59 H59 119.3 . . ?
C59 C60 C55 119.0(4) . . ?
C59 C60 C61 118.0(4) . . ?
C55 C60 C61 123.0(4) . . ?
O7 C61 N7 122.9(3) . . ?
O7 C61 C60 119.7(3) . . ?
N7 C61 C60 117.4(3) . . ?
N8 C62 C63 123.9(4) . . ?
N8 C62 H62 118.0 . . ?
C63 C62 H62 118.0 . . ?
C72 C63 C62 121.5(4) . . ?
C72 C63 C64 119.2(4) . . ?
C62 C63 C64 119.3(4) . . ?
C65 C64 C69 117.2(4) . . ?
C65 C64 C63 123.3(4) . . ?
C69 C64 C63 119.5(4) . . ?
C66 C65 C64 120.9(5) . . ?
C66 C65 H65 119.6 . . ?
C64 C65 H65 119.6 . . ?
C65 C66 C67 121.4(5) . . ?
C65 C66 H66 119.3 . . ?
C67 C66 H66 119.3 . . ?
C68 C67 C66 119.2(5) . . ?
C68 C67 H67 120.4 . . ?
C66 C67 H67 120.4 . . ?
C67 C68 C69 121.7(5) . . ?
C67 C68 H68 119.1 . . ?
C69 C68 H68 119.1 . . ?
C70 C69 C64 118.9(4) . . ?
C70 C69 C68 121.6(5) . . ?
C64 C69 C68 119.5(5) . . ?
C71 C70 C69 121.4(4) . . ?
C71 C70 H70 119.3 . . ?
C69 C70 H70 119.3 . . ?
C70 C71 C72 121.6(4) . . ?
C70 C71 H71 119.2 . . ?
C72 C71 H71 119.2 . . ?
O8 C72 C63 123.3(4) . . ?
O8 C72 C71 117.4(4) . . ?
C63 C72 C71 119.3(4) . . ?
C81 O9 Na 125.8(4) . . ?
C81 N9 C82 121.9(9) . . ?
C81 N9 C83 118.8(8) . . ?
C82 N9 C83 119.2(9) . . ?
O9 C81 N9 124.6(7) . . ?
O9 C81 H81 117.7 . . ?
N9 C81 H81 117.7 . . ?
N9 C82 H82A 109.5 . . ?
N9 C82 H82B 109.5 . . ?
H82A C82 H82B 109.5 . . ?
N9 C82 H82C 109.5 . . ?
H82A C82 H82C 109.5 . . ?
H82B C82 H82C 109.5 . . ?
N9 C83 H83A 109.5 . . ?
N9 C83 H83B 109.5 . . ?
H83A C83 H83B 109.5 . . ?
N9 C83 H83C 109.5 . . ?
H83A C83 H83C 109.5 . . ?
H83B C83 H83C 109.5 . . ?
C84 O10 Na 144.4(5) . . ?
C84 N10 C85 125.2(6) . . ?
C84 N10 C86 119.3(6) . . ?
C85 N10 C86 115.6(6) . . ?
O10 C84 N10 126.2(7) . . ?
O10 C84 H84 116.9 . . ?
N10 C84 H84 116.9 . . ?
N10 C85 H85A 109.5 . . ?
N10 C85 H85B 109.5 . . ?
H85A C85 H85B 109.5 . . ?
N10 C85 H85C 109.5 . . ?
H85A C85 H85C 109.5 . . ?
H85B C85 H85C 109.5 . . ?
N10 C86 H86B 109.5 . . ?
N10 C86 H86A 109.5 . . ?
H86B C86 H86A 109.5 . . ?
N10 C86 H86C 109.5 . . ?
H86B C86 H86C 109.5 . . ?
H86A C86 H86C 109.5 . . ?
C87 O11 Na 154.0(4) . . ?
C87 N11 C89 120.1(6) . . ?
C87 N11 C88 120.8(6) . . ?
C89 N11 C88 119.1(7) . . ?
O11 C87 N11 126.0(6) . . ?
O11 C87 H87 117.0 . . ?
N11 C87 H87 117.0 . . ?
N11 C88 H88A 109.5 . . ?
N11 C88 H88B 109.5 . . ?
H88A C88 H88B 109.5 . . ?
N11 C88 H88C 109.5 . . ?
H88A C88 H88C 109.5 . . ?
H88B C88 H88C 109.5 . . ?
N11 C89 H89A 109.5 . . ?
N11 C89 H89B 109.5 . . ?
H89A C89 H89B 109.5 . . ?
N11 C89 H89C 109.5 . . ?
H89A C89 H89C 109.5 . . ?
H89B C89 H89C 109.5 . . ?
O11 Na O10 98.30(19) . . ?
O11 Na O9 94.07(18) . . ?
O10 Na O9 122.4(2) . . ?
O11 Na O5 158.60(15) . . ?
O10 Na O5 99.99(15) . . ?
O9 Na O5 85.44(14) . . ?
O11 Na O1 100.56(14) . . ?
O10 Na O1 109.03(15) . . ?
O9 Na O1 123.45(16) . . ?
O5 Na O1 62.85(9) . . ?
O11 Na C1 76.20(14) . . ?
O10 Na C1 119.12(16) . . ?
O9 Na C1 118.43(17) . . ?
O5 Na C1 85.21(10) . . ?
O1 Na C1 25.29(9) . . ?
O11 Na Al1 127.94(13) . . ?
O10 Na Al1 115.77(13) . . ?
O9 Na Al1 98.63(13) . . ?
O5 Na Al1 31.95(6) . . ?
O1 Na Al1 33.16(6) . . ?
C1 Na Al1 53.39(7) . . ?
C90 N12 C91 121.5 . . ?
C90 N12 C92 120.7 . . ?
C91 N12 C92 117.8 . . ?
O12 C90 N12 124.6 . . ?
O12 C90 H90 117.7 . . ?
N12 C90 H90 117.7 . . ?
N12 C91 H91A 109.5 . . ?
N12 C91 H91B 109.5 . . ?
H91A C91 H91B 109.5 . . ?
N12 C91 H91C 109.5 . . ?
H91A C91 H91C 109.5 . . ?
H91B C91 H91C 109.5 . . ?
N12 C92 H92A 109.5 . . ?
N12 C92 H92B 109.5 . . ?
H92A C92 H92B 109.5 . . ?
N12 C92 H92C 109.5 . . ?
H92A C92 H92C 109.5 . . ?
H92B C92 H92C 109.5 . . ?
C100 N13 C101 121.5 . . ?
C100 N13 C102 120.7 . . ?
C101 N13 C102 117.8 . . ?
O13 C100 N13 124.6 . . ?
O13 C100 H100 117.7 . . ?
N13 C100 H100 117.7 . . ?
N13 C101 H10A 109.5 . . ?
N13 C101 H10B 109.5 . . ?
H10A C101 H10B 109.5 . . ?
N13 C101 H10C 109.5 . . ?
H10A C101 H10C 109.5 . . ?
H10B C101 H10C 109.5 . . ?
N13 C102 H10D 109.5 . . ?
N13 C102 H10E 109.5 . . ?
H10D C102 H10E 109.5 . . ?
N13 C102 H10F 109.5 . . ?
H10D C102 H10F 109.5 . . ?
H10E C102 H10F 109.5 . . ?
H11W O1W H12W 129.9 . . ?
H21W O2W H22W 99.3 . . ?

loop_
_geom_bond_atom_site_label_1
_geom_bond_atom_site_label_2
_geom_bond_distance
_geom_bond_site_symmetry_2
_geom_bond_publ_flag
Al1 O5 1.855(3) . ?
Al1 O6 1.880(3) . ?
Al1 O1 1.882(3) . ?
Al1 O2 1.904(3) . ?
Al1 N1 1.986(3) . ?
Al1 N5 1.991(3) . ?
Al1 Na 3.391(2) . ?
Al2 O4 1.833(3) . ?
Al2 O8 1.845(3) . ?
Al2 O7 1.877(3) . ?
Al2 N8 1.956(3) . ?
Al2 O3 1.957(3) . ?
Al2 N4 1.993(3) . ?
O1 C1 1.323(4) . ?
O1 Na 2.518(3) . ?
O2 C12 1.294(4) . ?
O3 C25 1.251(4) . ?
O4 C36 1.307(4) . ?
O5 C37 1.316(4) . ?
O5 Na 2.407(3) . ?
O6 C48 1.287(4) . ?
O7 C61 1.295(4) . ?
O8 C72 1.326(5) . ?
N1 C11 1.288(4) . ?
N1 N2 1.398(4) . ?
N2 C12 1.312(5) . ?
N3 C25 1.341(4) . ?
N3 N4 1.386(4) . ?
N3 H3N 0.8918 . ?
N4 C26 1.294(4) . ?
N5 C47 1.281(5) . ?
N5 N6 1.402(4) . ?
N6 C48 1.314(5) . ?
N7 C61 1.320(5) . ?
N7 N8 1.396(4) . ?
N8 C62 1.291(5) . ?
C1 C10 1.395(5) . ?
C1 C2 1.419(5) . ?
C1 Na 3.047(4) . ?
C2 C3 1.356(6) . ?
C2 H2 0.9300 . ?
C3 C4 1.406(6) . ?
C3 H3 0.9300 . ?
C4 C9 1.418(6) . ?
C4 C5 1.424(6) . ?
C5 C6 1.346(7) . ?
C5 H5 0.9300 . ?
C6 C7 1.391(7) . ?
C6 H6 0.9300 . ?
C7 C8 1.368(6) . ?
C7 H7 0.9300 . ?
C8 C9 1.412(6) . ?
C8 H8 0.9300 . ?
C9 C10 1.452(5) . ?
C10 C11 1.434(5) . ?
C11 H11 0.9300 . ?
C12 C13 1.482(5) . ?
C13 C18 1.394(5) . ?
C13 C14 1.404(5) . ?
C14 C15 1.371(6) . ?
C14 H14 0.9300 . ?
C15 C16 1.379(6) . ?
C15 H15 0.9300 . ?
C16 C17 1.383(6) . ?
C16 H16 0.9300 . ?
C17 C18 1.393(5) . ?
C17 H17 0.9300 . ?
C18 C19 1.504(5) . ?
C19 C20 1.379(5) . ?
C19 C24 1.414(5) . ?
C20 C21 1.373(6) . ?
C20 H20 0.9300 . ?
C21 C22 1.379(6) . ?
C21 H21 0.9300 . ?
C22 C23 1.388(5) . ?
C22 H22 0.9300 . ?
C23 C24 1.395(5) . ?
C23 H23 0.9300 . ?
C24 C25 1.470(5) . ?
C26 C27 1.424(5) . ?
C26 H26 0.9300 . ?
C27 C36 1.404(5) . ?
C27 C28 1.453(5) . ?
C28 C29 1.402(6) . ?
C28 C33 1.420(5) . ?
C29 C30 1.380(5) . ?
C29 H29 0.9300 . ?
C30 C31 1.392(6) . ?
C30 H30 0.9300 . ?
C31 C32 1.353(6) . ?
C31 H31 0.9300 . ?
C32 C33 1.411(5) . ?
C32 H32 0.9300 . ?
C33 C34 1.414(6) . ?
C34 C35 1.348(6) . ?
C34 H34 0.9300 . ?
C35 C36 1.425(5) . ?
C35 H35 0.9300 . ?
C37 C46 1.401(5) . ?
C37 C38 1.427(5) . ?
C38 C39 1.347(6) . ?
C38 H38 0.9300 . ?
C39 C40 1.409(6) . ?
C39 H39 0.9300 . ?
C40 C41 1.415(6) . ?
C40 C45 1.417(6) . ?
C41 C42 1.357(7) . ?
C41 H41 0.9300 . ?
C42 C43 1.389(7) . ?
C42 H42 0.9300 . ?
C43 C44 1.362(6) . ?
C43 H43 0.9300 . ?
C44 C45 1.414(6) . ?
C44 H44 0.9300 . ?
C45 C46 1.449(5) . ?
C46 C47 1.442(5) . ?
C47 H47 0.9300 . ?
C48 C49 1.489(5) . ?
C49 C54 1.400(6) . ?
C49 C50 1.404(6) . ?
C50 C51 1.376(6) . ?
C50 H50 0.9300 . ?
C51 C52 1.353(7) . ?
C51 H51 0.9300 . ?
C52 C53 1.383(7) . ?
C52 H52 0.9300 . ?
C53 C54 1.395(5) . ?
C53 H53 0.9300 . ?
C54 C55 1.496(6) . ?
C55 C56 1.399(6) . ?
C55 C60 1.403(6) . ?
C56 C57 1.375(7) . ?
C56 H56 0.9300 . ?
C57 C58 1.375(7) . ?
C57 H57 0.9300 . ?
C58 C59 1.383(6) . ?
C58 H58 0.9300 . ?
C59 C60 1.397(6) . ?
C59 H59 0.9300 . ?
C60 C61 1.487(5) . ?
C62 C63 1.440(6) . ?
C62 H62 0.9300 . ?
C63 C72 1.402(6) . ?
C63 C64 1.452(5) . ?
C64 C65 1.407(6) . ?
C64 C69 1.416(6) . ?
C65 C66 1.380(6) . ?
C65 H65 0.9300 . ?
C66 C67 1.385(8) . ?
C66 H66 0.9300 . ?
C67 C68 1.340(8) . ?
C67 H67 0.9300 . ?
C68 C69 1.420(6) . ?
C68 H68 0.9300 . ?
C69 C70 1.415(7) . ?
C70 C71 1.352(6) . ?
C70 H70 0.9300 . ?
C71 C72 1.420(6) . ?
C71 H71 0.9300 . ?
O9 C81 1.259(8) . ?
O9 Na 2.352(5) . ?
N9 C81 1.283(8) . ?
N9 C82 1.403(12) . ?
N9 C83 1.442(9) . ?
C81 H81 0.9300 . ?
C82 H82A 0.9600 . ?
C82 H82B 0.9600 . ?
C82 H82C 0.9600 . ?
C83 H83A 0.9600 . ?
C83 H83B 0.9600 . ?
C83 H83C 0.9600 . ?
O10 C84 1.245(8) . ?
O10 Na 2.288(5) . ?
N10 C84 1.294(7) . ?
N10 C85 1.427(8) . ?
N10 C86 1.464(8) . ?
C84 H84 0.9300 . ?
C85 H85A 0.9600 . ?
C85 H85B 0.9600 . ?
C85 H85C 0.9600 . ?
C86 H86B 0.9600 . ?
C86 H86A 0.9600 . ?
C86 H86C 0.9600 . ?
O11 C87 1.232(7) . ?
O11 Na 2.248(4) . ?
N11 C87 1.333(8) . ?
N11 C89 1.417(8) . ?
N11 C88 1.458(8) . ?
C87 H87 0.9300 . ?
C88 H88A 0.9600 . ?
C88 H88B 0.9600 . ?
C88 H88C 0.9600 . ?
C89 H89A 0.9600 . ?
C89 H89B 0.9600 . ?
C89 H89C 0.9600 . ?
O12 C90 1.2436 . ?
N12 C90 1.3213 . ?
N12 C91 1.4493 . ?
N12 C92 1.4506 . ?
C90 H90 0.9300 . ?
C91 H91A 0.9600 . ?
C91 H91B 0.9600 . ?
C91 H91C 0.9600 . ?
C92 H92A 0.9600 . ?
C92 H92B 0.9600 . ?
C92 H92C 0.9600 . ?
O13 C100 1.2436 . ?
N13 C100 1.3212 . ?
N13 C101 1.4493 . ?
N13 C102 1.4506 . ?
C100 H100 0.9300 . ?
C101 H10A 0.9600 . ?
C101 H10B 0.9600 . ?
C101 H10C 0.9600 . ?
C102 H10D 0.9600 . ?
C102 H10E 0.9600 . ?
C102 H10F 0.9600 . ?
O1W H11W 0.8482 . ?
O1W H12W 0.8742 . ?
O2W H21W 0.9146 . ?
O2W H22W 0.9016 . ?

loop_
_geom_hbond_atom_site_label_D
_geom_hbond_atom_site_label_H
_geom_hbond_atom_site_label_A
_geom_hbond_distance_DH
_geom_hbond_distance_HA
_geom_hbond_distance_DA
_geom_hbond_angle_DHA
_geom_hbond_site_symmetry_A
_geom_hbond_publ_flag
N3 H3N O1W 0.89 1.96 2.848(4) 174.3 . yes
O1W H11W O8 0.85 2.07 2.908(4) 168.3 2_667 yes
O1W H12W O2W 0.87 2.09 2.882(6) 151.3 . yes
O2W H21W N6 0.91 2.26 2.937(6) 130.4 . yes
O2W H22W O10 0.90 2.72 3.376(7) 131.0 2_666 yes

loop_
_geom_torsion_atom_site_label_1
_geom_torsion_atom_site_label_2
_geom_torsion_atom_site_label_3
_geom_torsion_atom_site_label_4
_geom_torsion
_geom_torsion_site_symmetry_1
_geom_torsion_site_symmetry_2
_geom_torsion_site_symmetry_3
_geom_torsion_site_symmetry_4
_geom_torsion_publ_flag
O5 Al1 O1 C1 -131.4(3) . . . . ?
O6 Al1 O1 C1 62.7(3) . . . . ?
O2 Al1 O1 C1 -44.0(6) . . . . ?
N1 Al1 O1 C1 -30.4(3) . . . . ?
N5 Al1 O1 C1 141.7(3) . . . . ?
Na Al1 O1 C1 -112.2(3) . . . . ?
O5 Al1 O1 Na -19.23(12) . . . . ?
O6 Al1 O1 Na 174.87(11) . . . . ?
O2 Al1 O1 Na 68.1(5) . . . . ?
N1 Al1 O1 Na 81.74(12) . . . . ?
N5 Al1 O1 Na -106.15(12) . . . . ?
O8 Al2 O4 C36 -109.0(4) . . . . ?
O7 Al2 O4 C36 81.1(4) . . . . ?
N8 Al2 O4 C36 161.3(3) . . . . ?
O3 Al2 O4 C36 -22.9(8) . . . . ?
N4 Al2 O4 C36 -10.2(4) . . . . ?
O6 Al1 O5 C37 -40.1(7) . . . . ?
O1 Al1 O5 C37 -122.2(3) . . . . ?
O2 Al1 O5 C37 73.1(3) . . . . ?
N1 Al1 O5 C37 152.0(3) . . . . ?
N5 Al1 O5 C37 -16.9(3) . . . . ?
Na Al1 O5 C37 -142.8(4) . . . . ?
O6 Al1 O5 Na 102.6(5) . . . . ?
O1 Al1 O5 Na 20.56(13) . . . . ?
O2 Al1 O5 Na -144.13(12) . . . . ?
N1 Al1 O5 Na -65.21(14) . . . . ?
N5 Al1 O5 Na 125.88(13) . . . . ?
O5 Al1 O6 C48 26.4(7) . . . . ?
O1 Al1 O6 C48 108.0(3) . . . . ?
O2 Al1 O6 C48 -86.7(3) . . . . ?
N1 Al1 O6 C48 -165.5(3) . . . . ?
N5 Al1 O6 C48 2.7(3) . . . . ?
Na Al1 O6 C48 113.6(2) . . . . ?
O4 Al2 O7 C61 97.5(2) . . . . ?
O8 Al2 O7 C61 -3.7(8) . . . . ?
N8 Al2 O7 C61 -6.2(2) . . . . ?
O3 Al2 O7 C61 -96.5(2) . . . . ?
N4 Al2 O7 C61 -174.6(2) . . . . ?
O4 Al2 O8 C72 -124.2(3) . . . . ?
O7 Al2 O8 C72 -22.8(9) . . . . ?
N8 Al2 O8 C72 -20.3(3) . . . . ?
O3 Al2 O8 C72 70.1(3) . . . . ?
N4 Al2 O8 C72 148.0(3) . . . . ?
C11 N1 N2 C12 165.5(3) . . . . ?
Al1 N1 N2 C12 -4.9(4) . . . . ?
C25 N3 N4 C26 174.4(3) . . . . ?
C25 N3 N4 Al2 2.5(4) . . . . ?
C47 N5 N6 C48 172.6(3) . . . . ?
Al1 N5 N6 C48 1.9(4) . . . . ?
C61 N7 N8 C62 166.2(3) . . . . ?
C61 N7 N8 Al2 -5.5(4) . . . . ?
Al1 O1 C1 C10 29.5(5) . . . . ?
Na O1 C1 C10 -82.5(4) . . . . ?
Al1 O1 C1 C2 -153.1(3) . . . . ?
Na O1 C1 C2 94.9(3) . . . . ?
Al1 O1 C1 Na 111.9(3) . . . . ?
O1 C1 C2 C3 -178.6(4) . . . . ?
C10 C1 C2 C3 -1.1(6) . . . . ?
Na C1 C2 C3 -119.3(4) . . . . ?
C1 C2 C3 C4 2.0(7) . . . . ?
C2 C3 C4 C9 -0.6(7) . . . . ?
C2 C3 C4 C5 178.8(4) . . . . ?
C3 C4 C5 C6 -179.4(4) . . . . ?
C9 C4 C5 C6 0.0(7) . . . . ?
C4 C5 C6 C7 0.7(7) . . . . ?
C5 C6 C7 C8 -1.3(8) . . . . ?
C6 C7 C8 C9 1.0(8) . . . . ?
C7 C8 C9 C4 -0.2(7) . . . . ?
C7 C8 C9 C10 -179.4(4) . . . . ?
C3 C4 C9 C8 179.2(4) . . . . ?
C5 C4 C9 C8 -0.3(6) . . . . ?
C3 C4 C9 C10 -1.6(6) . . . . ?
C5 C4 C9 C10 178.9(4) . . . . ?
O1 C1 C10 C11 -5.5(6) . . . . ?
C2 C1 C10 C11 177.1(4) . . . . ?
Na C1 C10 C11 -61.4(4) . . . . ?
O1 C1 C10 C9 176.2(3) . . . . ?
C2 C1 C10 C9 -1.2(6) . . . . ?
Na C1 C10 C9 120.3(3) . . . . ?
C8 C9 C10 C1 -178.3(4) . . . . ?
C4 C9 C10 C1 2.5(6) . . . . ?
C8 C9 C10 C11 3.3(6) . . . . ?
C4 C9 C10 C11 -175.8(3) . . . . ?
N2 N1 C11 C10 -175.1(3) . . . . ?
Al1 N1 C11 C10 -6.3(6) . . . . ?
C1 C10 C11 N1 -5.3(6) . . . . ?
C9 C10 C11 N1 173.0(4) . . . . ?
Al1 O2 C12 N2 0.5(4) . . . . ?
Al1 O2 C12 C13 -179.4(2) . . . . ?
N1 N2 C12 O2 3.0(5) . . . . ?
N1 N2 C12 C13 -177.2(3) . . . . ?
O2 C12 C13 C18 20.9(5) . . . . ?
N2 C12 C13 C18 -159.0(3) . . . . ?
O2 C12 C13 C14 -159.2(3) . . . . ?
N2 C12 C13 C14 20.9(5) . . . . ?
C18 C13 C14 C15 0.3(6) . . . . ?
C12 C13 C14 C15 -179.5(3) . . . . ?
C13 C14 C15 C16 0.9(6) . . . . ?
C14 C15 C16 C17 -0.4(6) . . . . ?
C15 C16 C17 C18 -1.4(6) . . . . ?
C16 C17 C18 C13 2.7(6) . . . . ?
C16 C17 C18 C19 178.4(4) . . . . ?
C14 C13 C18 C17 -2.1(5) . . . . ?
C12 C13 C18 C17 177.8(3) . . . . ?
C14 C13 C18 C19 -177.5(3) . . . . ?
C12 C13 C18 C19 2.4(5) . . . . ?
C17 C18 C19 C20 -77.7(4) . . . . ?
C13 C18 C19 C20 97.8(4) . . . . ?
C17 C18 C19 C24 97.7(4) . . . . ?
C13 C18 C19 C24 -86.9(5) . . . . ?
C24 C19 C20 C21 0.0(6) . . . . ?
C18 C19 C20 C21 175.6(4) . . . . ?
C19 C20 C21 C22 -1.0(7) . . . . ?
C20 C21 C22 C23 1.1(6) . . . . ?
C21 C22 C23 C24 -0.1(6) . . . . ?
C22 C23 C24 C19 -0.9(5) . . . . ?
C22 C23 C24 C25 178.7(3) . . . . ?
C20 C19 C24 C23 1.0(5) . . . . ?
C18 C19 C24 C23 -174.3(3) . . . . ?
C20 C19 C24 C25 -178.7(3) . . . . ?
C18 C19 C24 C25 6.1(5) . . . . ?
Al2 O3 C25 N3 -3.8(4) . . . . ?
Al2 O3 C25 C24 176.8(2) . . . . ?
N4 N3 C25 O3 0.8(5) . . . . ?
N4 N3 C25 C24 -179.8(3) . . . . ?
C23 C24 C25 O3 170.9(3) . . . . ?
C19 C24 C25 O3 -9.5(5) . . . . ?
C23 C24 C25 N3 -8.4(5) . . . . ?
C19 C24 C25 N3 171.2(3) . . . . ?
N3 N4 C26 C27 -177.5(3) . . . . ?
Al2 N4 C26 C27 -7.0(6) . . . . ?
N4 C26 C27 C36 2.1(6) . . . . ?
N4 C26 C27 C28 179.9(3) . . . . ?
C36 C27 C28 C29 -179.5(4) . . . . ?
C26 C27 C28 C29 2.7(6) . . . . ?
C36 C27 C28 C33 0.2(5) . . . . ?
C26 C27 C28 C33 -177.5(3) . . . . ?
C33 C28 C29 C30 1.5(6) . . . . ?
C27 C28 C29 C30 -178.8(4) . . . . ?
C28 C29 C30 C31 -1.1(7) . . . . ?
C29 C30 C31 C32 -0.4(7) . . . . ?
C30 C31 C32 C33 1.6(7) . . . . ?
C31 C32 C33 C34 179.7(4) . . . . ?
C31 C32 C33 C28 -1.2(6) . . . . ?
C29 C28 C33 C32 -0.3(5) . . . . ?
C27 C28 C33 C32 179.9(3) . . . . ?
C29 C28 C33 C34 178.8(4) . . . . ?
C27 C28 C33 C34 -1.0(5) . . . . ?
C32 C33 C34 C35 -179.9(4) . . . . ?
C28 C33 C34 C35 1.0(6) . . . . ?
C33 C34 C35 C36 -0.3(6) . . . . ?
Al2 O4 C36 C27 9.2(6) . . . . ?
Al2 O4 C36 C35 -171.6(3) . . . . ?
C26 C27 C36 O4 -2.6(6) . . . . ?
C28 C27 C36 O4 179.7(3) . . . . ?
C26 C27 C36 C35 178.2(3) . . . . ?
C28 C27 C36 C35 0.5(5) . . . . ?
C34 C35 C36 O4 -179.7(4) . . . . ?
C34 C35 C36 C27 -0.5(6) . . . . ?
Al1 O5 C37 C46 14.9(6) . . . . ?
Na O5 C37 C46 -125.5(3) . . . . ?
Al1 O5 C37 C38 -167.0(3) . . . . ?
Na O5 C37 C38 52.7(4) . . . . ?
O5 C37 C38 C39 -178.3(4) . . . . ?
C46 C37 C38 C39 -0.1(6) . . . . ?
C37 C38 C39 C40 0.1(7) . . . . ?
C38 C39 C40 C41 -179.0(4) . . . . ?
C38 C39 C40 C45 0.9(7) . . . . ?
C39 C40 C41 C42 -178.8(5) . . . . ?
C45 C40 C41 C42 1.2(7) . . . . ?
C40 C41 C42 C43 0.5(8) . . . . ?
C41 C42 C43 C44 -1.4(8) . . . . ?
C42 C43 C44 C45 0.5(8) . . . . ?
C43 C44 C45 C40 1.2(6) . . . . ?
C43 C44 C45 C46 -178.8(4) . . . . ?
C39 C40 C45 C44 178.0(4) . . . . ?
C41 C40 C45 C44 -2.1(6) . . . . ?
C39 C40 C45 C46 -2.0(6) . . . . ?
C41 C40 C45 C46 178.0(4) . . . . ?
O5 C37 C46 C47 -3.0(6) . . . . ?
C38 C37 C46 C47 178.9(4) . . . . ?
O5 C37 C46 C45 177.1(3) . . . . ?
C38 C37 C46 C45 -1.1(6) . . . . ?
C44 C45 C46 C37 -177.9(4) . . . . ?
C40 C45 C46 C37 2.1(6) . . . . ?
C44 C45 C46 C47 2.2(6) . . . . ?
C40 C45 C46 C47 -177.8(4) . . . . ?
N6 N5 C47 C46 -178.3(3) . . . . ?
Al1 N5 C47 C46 -9.1(6) . . . . ?
C37 C46 C47 N5 0.9(6) . . . . ?
C45 C46 C47 N5 -179.2(4) . . . . ?
Al1 O6 C48 N6 -2.7(5) . . . . ?
Al1 O6 C48 C49 179.6(2) . . . . ?
N5 N6 C48 O6 0.4(5) . . . . ?
N5 N6 C48 C49 178.1(3) . . . . ?
O6 C48 C49 C54 -7.9(5) . . . . ?
N6 C48 C49 C54 174.3(3) . . . . ?
O6 C48 C49 C50 170.2(3) . . . . ?
N6 C48 C49 C50 -7.6(5) . . . . ?
C54 C49 C50 C51 0.6(6) . . . . ?
C48 C49 C50 C51 -177.6(4) . . . . ?
C49 C50 C51 C52 0.5(7) . . . . ?
C50 C51 C52 C53 -0.6(8) . . . . ?
C51 C52 C53 C54 -0.3(8) . . . . ?
C52 C53 C54 C49 1.3(6) . . . . ?
C52 C53 C54 C55 176.8(4) . . . . ?
C50 C49 C54 C53 -1.5(6) . . . . ?
C48 C49 C54 C53 176.7(4) . . . . ?
C50 C49 C54 C55 -176.4(4) . . . . ?
C48 C49 C54 C55 1.7(6) . . . . ?
C53 C54 C55 C56 -71.0(5) . . . . ?
C49 C54 C55 C56 104.1(4) . . . . ?
C53 C54 C55 C60 103.1(4) . . . . ?
C49 C54 C55 C60 -81.9(5) . . . . ?
C60 C55 C56 C57 1.8(6) . . . . ?
C54 C55 C56 C57 176.4(4) . . . . ?
C55 C56 C57 C58 -0.8(7) . . . . ?
C56 C57 C58 C59 0.1(8) . . . . ?
C57 C58 C59 C60 -0.4(7) . . . . ?
C58 C59 C60 C55 1.4(6) . . . . ?
C58 C59 C60 C61 -177.2(4) . . . . ?
C56 C55 C60 C59 -2.1(5) . . . . ?
C54 C55 C60 C59 -176.0(4) . . . . ?
C56 C55 C60 C61 176.4(3) . . . . ?
C54 C55 C60 C61 2.5(6) . . . . ?
Al2 O7 C61 N7 5.4(4) . . . . ?
Al2 O7 C61 C60 -173.7(2) . . . . ?
N8 N7 C61 O7 0.2(5) . . . . ?
N8 N7 C61 C60 179.3(3) . . . . ?
C59 C60 C61 O7 -161.7(3) . . . . ?
C55 C60 C61 O7 19.8(5) . . . . ?
C59 C60 C61 N7 19.2(5) . . . . ?
C55 C60 C61 N7 -159.3(3) . . . . ?
N7 N8 C62 C63 -178.7(3) . . . . ?
Al2 N8 C62 C63 -8.2(6) . . . . ?
N8 C62 C63 C72 -3.7(6) . . . . ?
N8 C62 C63 C64 175.4(4) . . . . ?
C72 C63 C64 C65 179.7(4) . . . . ?
C62 C63 C64 C65 0.6(6) . . . . ?
C72 C63 C64 C69 0.1(6) . . . . ?
C62 C63 C64 C69 -179.0(4) . . . . ?
C69 C64 C65 C66 -0.7(6) . . . . ?
C63 C64 C65 C66 179.7(4) . . . . ?
C64 C65 C66 C67 1.7(8) . . . . ?
C65 C66 C67 C68 -0.8(8) . . . . ?
C66 C67 C68 C69 -1.0(8) . . . . ?
C65 C64 C69 C70 177.9(4) . . . . ?
C63 C64 C69 C70 -2.4(6) . . . . ?
C65 C64 C69 C68 -1.0(6) . . . . ?
C63 C64 C69 C68 178.6(4) . . . . ?
C67 C68 C69 C70 -177.0(5) . . . . ?
C67 C68 C69 C64 1.9(7) . . . . ?
C64 C69 C70 C71 1.5(7) . . . . ?
C68 C69 C70 C71 -179.5(4) . . . . ?
C69 C70 C71 C72 1.8(7) . . . . ?
Al2 O8 C72 C63 15.7(5) . . . . ?
Al2 O8 C72 C71 -166.0(3) . . . . ?
C62 C63 C72 O8 0.5(6) . . . . ?
C64 C63 C72 O8 -178.6(3) . . . . ?
C62 C63 C72 C71 -177.7(4) . . . . ?
C64 C63 C72 C71 3.2(5) . . . . ?
C70 C71 C72 O8 177.4(4) . . . . ?
C70 C71 C72 C63 -4.2(6) . . . . ?
Na O9 C81 N9 169.8(5) . . . . ?
C82 N9 C81 O9 -0.8(14) . . . . ?
C83 N9 C81 O9 -177.1(8) . . . . ?
Na O10 C84 N10 84.9(10) . . . . ?
C85 N10 C84 O10 179.7(6) . . . . ?
C86 N10 C84 O10 -0.3(10) . . . . ?
Na O11 C87 N11 61.2(13) . . . . ?
C89 N11 C87 O11 -1.7(9) . . . . ?
C88 N11 C87 O11 178.9(6) . . . . ?
C91 N12 C90 O12 -178.4 . . . . ?
C92 N12 C90 O12 0.5 . . . . ?
C101 N13 C100 O13 -178.4 . . . . ?
C102 N13 C100 O13 0.4 . . . . ?
